data_7021532
loop_
_publ_author_name
'Qiu, Jinshui'
'Lu, Min'
'Yao, Yingming'
'Zhang, Yong'
'Wang, Yaorong'
'Shen, Qi'

_publ_section_title
;
 Synthesis and characterization of bimetallic lanthanide-alkali metal
 complexes stabilized by aminophenoxy ligands and their catalytic activity
 for the polymerization of 2,2-dimethyltrimethylene carbonate.
;
_journal_issue 28
_journal_name_full 'Dalton transactions (Cambridge, England : 2003)'
_journal_page_first 10179
_journal_page_last 10189
_journal_paper_doi 10.1039/c3dt50918d
_journal_volume 42
_journal_year 2013
_chemical_formula_moiety 'C56 H86 Cl2 Li2 N3 O4 Si2 Yb'
_chemical_formula_sum 'C56 H86 Cl2 Li2 N3 O4 Si2 Yb'
_chemical_formula_weight 1179.28
_chemical_name_systematic
; 
 ? 
;
_space_group_IT_number 110
_symmetry_cell_setting tetragonal
_symmetry_Int_Tables_number 110
_symmetry_space_group_name_Hall 'I 4bw -2c'
_symmetry_space_group_name_H-M 'I 41 c d'
_atom_sites_solution_hydrogens geom
_atom_sites_solution_primary direct
_atom_sites_solution_secondary difmap
_audit_creation_method SHELXL-97
_cell_angle_alpha 90.00
_cell_angle_beta 90.00
_cell_angle_gamma 90.00
_cell_formula_units_Z 8
_cell_length_a 21.4729(17)
_cell_length_b 21.4729(17)
_cell_length_c 26.555(2)
_cell_measurement_reflns_used 10892
_cell_measurement_temperature 223(2)
_cell_measurement_theta_max 27.5
_cell_measurement_theta_min 3.0
_cell_volume 12244.1(17)
_computing_cell_refinement CrystalClear
_computing_data_collection CrystalClear
_computing_data_reduction CrystalStructure
_computing_molecular_graphics 'Bruker SHELXTL'
_computing_publication_material 'Bruker SHELXTL'
_computing_structure_refinement 'SHELXL-97 (Sheldrick, 1997)'
_computing_structure_solution 'SHELXS-97 (Sheldrick, 1990)'
_diffrn_ambient_temperature 223(2)
_diffrn_detector_area_resol_mean 14.63
_diffrn_measured_fraction_theta_full 0.994
_diffrn_measured_fraction_theta_max 0.994
_diffrn_measurement_device_type 'Rigaku Saturn'
_diffrn_measurement_method \w
_diffrn_radiation_monochromator graphite
_diffrn_radiation_source 'fine-focus sealed tube'
_diffrn_radiation_type MoK\a
_diffrn_radiation_wavelength 0.71075
_diffrn_reflns_av_R_equivalents 0.0282
_diffrn_reflns_av_unetI/netI 0.0389
_diffrn_reflns_limit_h_max 15
_diffrn_reflns_limit_h_min -27
_diffrn_reflns_limit_k_max 23
_diffrn_reflns_limit_k_min -25
_diffrn_reflns_limit_l_max 28
_diffrn_reflns_limit_l_min -34
_diffrn_reflns_number 17999
_diffrn_reflns_theta_full 27.48
_diffrn_reflns_theta_max 27.48
_diffrn_reflns_theta_min 3.07
_exptl_absorpt_coefficient_mu 1.697
_exptl_absorpt_correction_T_max 0.525
_exptl_absorpt_correction_T_min 0.314
_exptl_absorpt_correction_type multi-scan
_exptl_absorpt_process_details 'Jacobson, R. (1998) Private communication'
_exptl_crystal_colour yellow
_exptl_crystal_density_diffrn 1.279
_exptl_crystal_density_method 'not measured'
_exptl_crystal_description prism
_exptl_crystal_F_000 4904
_exptl_crystal_size_max 0.60
_exptl_crystal_size_mid 0.50
_exptl_crystal_size_min 0.38
_refine_diff_density_max 0.632
_refine_diff_density_min -0.809
_refine_diff_density_rms 0.093
_refine_ls_abs_structure_details 'Flack H D (1983), Acta Cryst. A39, 876-881'
_refine_ls_abs_structure_Flack -0.03(4)
_refine_ls_extinction_method none
_refine_ls_goodness_of_fit_ref 1.005
_refine_ls_hydrogen_treatment constr
_refine_ls_matrix_type full
_refine_ls_number_parameters 315
_refine_ls_number_reflns 5943
_refine_ls_number_restraints 12
_refine_ls_restrained_S_all 1.012
_refine_ls_R_factor_all 0.0576
_refine_ls_R_factor_gt 0.0420
_refine_ls_shift/su_max 0.000
_refine_ls_shift/su_mean 0.000
_refine_ls_structure_factor_coef Fsqd
_refine_ls_weighting_details 'calc w=1/[\s^2^(Fo^2^)+(0.0828P)^2^+0.0000P] where P=(Fo^2^+2Fc^2^)/3'
_refine_ls_weighting_scheme calc
_refine_ls_wR_factor_gt 0.1266
_refine_ls_wR_factor_ref 0.1398
_reflns_number_gt 4447
_reflns_number_total 5943
_reflns_threshold_expression >2sigma(I)
_cod_data_source_file c3dt50918d.txt
_cod_data_source_block shelxl
_cod_original_cell_volume 12244.3(17)
_cod_database_code 7021532

loop_
_symmetry_equiv_pos_as_xyz
'x, y, z'
'-y, x+1/2, z+1/4'
'-x+1/2, -y+1/2, z+1/2'
'y+1/2, -x, z+3/4'
'-x, y, z+1/2'
'y, x+1/2, z+3/4'
'x+1/2, -y+1/2, z'
'-y+1/2, -x, z+1/4'
'x+1/2, y+1/2, z+1/2'
'-y+1/2, x+1, z+3/4'
'-x+1, -y+1, z+1'
'y+1, -x+1/2, z+5/4'
'-x+1/2, y+1/2, z+1'
'y+1/2, x+1, z+5/4'
'x+1, -y+1, z+1/2'
'-y+1, -x+1/2, z+3/4'

loop_
_atom_site_label
_atom_site_type_symbol
_atom_site_fract_x
_atom_site_fract_y
_atom_site_fract_z
_atom_site_U_iso_or_equiv
_atom_site_adp_type
_atom_site_occupancy
_atom_site_symmetry_multiplicity
_atom_site_calc_flag
_atom_site_refinement_flags
_atom_site_disorder_assembly
_atom_site_disorder_group
Yb1 Yb 0.5000 0.0000 0.87450(12) 0.03290(12) Uani 1 2 d S . .
Cl1 Cl 0.39497(10) -0.33099(9) 0.89520(8) 0.0916(6) Uani 1 1 d . B .
Si1 Si 0.48277(9) 0.06730(8) 0.99000(6) 0.0569(4) Uani 1 1 d . B .
O1 O 0.59828(17) -0.00617(14) 0.85266(16) 0.0391(8) Uani 1 1 d . . .
O2 O 0.3649(2) -0.0738(2) 0.74596(16) 0.0815(14) Uani 1 1 d D . .
N1 N 0.49159(19) -0.0879(2) 0.82457(18) 0.0435(11) Uani 1 1 d . . .
N2 N 0.5000 0.0000 0.9577(4) 0.039(2) Uani 1 2 d S . .
C1 C 0.6329(2) -0.0564(2) 0.83871(17) 0.0375(11) Uani 1 1 d . . .
C2 C 0.6948(2) -0.0666(2) 0.85677(18) 0.0398(11) Uani 1 1 d . . .
C3 C 0.7245(3) -0.1211(3) 0.84116(19) 0.0483(12) Uani 1 1 d . . .
H3 H 0.7647 -0.1293 0.8536 0.058 Uiso 1 1 calc R . .
C4 C 0.6979(2) -0.1641(3) 0.8080(2) 0.0461(12) Uani 1 1 d . A .
C5 C 0.6389(3) -0.1510(3) 0.7905(2) 0.0468(13) Uani 1 1 d . A .
H5 H 0.6201 -0.1788 0.7678 0.056 Uiso 1 1 calc R . .
C6 C 0.6065(2) -0.0989(2) 0.8050(2) 0.0399(12) Uani 1 1 d . . .
C7 C 0.7267(2) -0.0199(3) 0.8916(2) 0.0455(12) Uani 1 1 d . . .
C8 C 0.6918(3) -0.0092(3) 0.9402(2) 0.0610(17) Uani 1 1 d . . .
H8A H 0.6943 -0.0463 0.9609 0.092 Uiso 1 1 calc R . .
H8B H 0.6484 -0.0002 0.9328 0.092 Uiso 1 1 calc R . .
H8C H 0.7101 0.0256 0.9580 0.092 Uiso 1 1 calc R . .
C9 C 0.7334(3) 0.0445(3) 0.8645(3) 0.0683(18) Uani 1 1 d . . .
H9A H 0.6925 0.0596 0.8549 0.102 Uiso 1 1 calc R . .
H9B H 0.7590 0.0397 0.8347 0.102 Uiso 1 1 calc R . .
H9C H 0.7528 0.0741 0.8872 0.102 Uiso 1 1 calc R . .
C10 C 0.7931(3) -0.0400(3) 0.9060(2) 0.0568(14) Uani 1 1 d . . .
H10A H 0.8176 -0.0462 0.8758 0.085 Uiso 1 1 calc R . .
H10B H 0.7914 -0.0786 0.9250 0.085 Uiso 1 1 calc R . .
H10C H 0.8123 -0.0078 0.9265 0.085 Uiso 1 1 calc R . .
C11 C 0.7326(3) -0.2246(3) 0.7948(3) 0.0611(17) Uani 1 1 d . . .
C12 C 0.6907(7) -0.2743(7) 0.7693(6) 0.060(3) Uiso 0.50 1 d P A 1
C12' C 0.7005(7) -0.2566(7) 0.7494(6) 0.069(4) Uiso 0.50 1 d P A 2
C13 C 0.7438(5) -0.2619(5) 0.8431(6) 0.095(4) Uani 1 1 d . A .
H13A H 0.7669 -0.2994 0.8352 0.143 Uiso 1 1 calc R . .
H13B H 0.7041 -0.2730 0.8580 0.143 Uiso 1 1 calc R . .
H13C H 0.7674 -0.2368 0.8667 0.143 Uiso 1 1 calc R . .
C14 C 0.7972(4) -0.2091(4) 0.7723(3) 0.086(3) Uani 1 1 d . A .
H14A H 0.7920 -0.1844 0.7420 0.129 Uiso 1 1 calc R . .
H14B H 0.8189 -0.2474 0.7641 0.129 Uiso 1 1 calc R . .
H14C H 0.8214 -0.1857 0.7967 0.129 Uiso 1 1 calc R . .
C15 C 0.5418(2) -0.0860(3) 0.78455(18) 0.0432(12) Uani 1 1 d . B .
H15A H 0.5416 -0.0449 0.7686 0.052 Uiso 1 1 calc R . .
H15B H 0.5321 -0.1170 0.7586 0.052 Uiso 1 1 calc R . .
C16 C 0.4705(2) -0.1456(2) 0.83818(18) 0.0430(12) Uani 1 1 d . B .
C17 C 0.4885(3) -0.2026(3) 0.8163(2) 0.0510(13) Uani 1 1 d . . .
H17 H 0.5175 -0.2029 0.7898 0.061 Uiso 1 1 calc R B .
C18 C 0.4636(3) -0.2588(3) 0.8338(2) 0.0600(15) Uani 1 1 d . B .
H18 H 0.4757 -0.2963 0.8183 0.072 Uiso 1 1 calc R . .
C19 C 0.4229(3) -0.2605(3) 0.8722(2) 0.0609(16) Uani 1 1 d . . .
C20 C 0.4030(3) -0.2053(3) 0.8935(2) 0.0656(17) Uani 1 1 d . B .
H20 H 0.3738 -0.2060 0.9198 0.079 Uiso 1 1 calc R . .
C21 C 0.4256(3) -0.1497(3) 0.8765(2) 0.0564(14) Uani 1 1 d . . .
H21 H 0.4105 -0.1127 0.8910 0.068 Uiso 1 1 calc R B .
C22 C 0.5539(4) 0.1072(3) 1.0144(2) 0.077(2) Uani 1 1 d . . .
H22A H 0.5851 0.1091 0.9880 0.116 Uiso 1 1 calc R B .
H22B H 0.5704 0.0842 1.0428 0.116 Uiso 1 1 calc R . .
H22C H 0.5433 0.1491 1.0249 0.116 Uiso 1 1 calc R . .
C23 C 0.4400(3) 0.1243(3) 0.9494(2) 0.0605(15) Uani 1 1 d . . .
H23A H 0.3998 0.1072 0.9403 0.091 Uiso 1 1 calc R B .
H23B H 0.4640 0.1322 0.9191 0.091 Uiso 1 1 calc R . .
H23C H 0.4342 0.1629 0.9677 0.091 Uiso 1 1 calc R . .
C24 C 0.4308(4) 0.0555(4) 1.0465(3) 0.078(2) Uani 1 1 d . . .
H24A H 0.4511 0.0279 1.0703 0.118 Uiso 1 1 calc R B .
H24B H 0.3917 0.0373 1.0358 0.118 Uiso 1 1 calc R . .
H24C H 0.4229 0.0954 1.0625 0.118 Uiso 1 1 calc R . .
C25 C 0.3896(7) -0.1254(6) 0.7178(5) 0.076(2) Uiso 0.50 1 d PD B 1
C26 C 0.3471(7) -0.1357(7) 0.6745(6) 0.076(2) Uiso 0.50 1 d PD B 1
C27 C 0.3156(8) -0.0698(7) 0.6715(4) 0.076(2) Uiso 0.50 1 d PD B 1
C28 C 0.3037(5) -0.0594(7) 0.7271(4) 0.076(2) Uiso 0.50 1 d PD B 1
C25' C 0.4001(8) -0.0999(9) 0.7049(5) 0.093(3) Uiso 0.50 1 d PD B 2
C26' C 0.3569(8) -0.1094(10) 0.6627(6) 0.093(3) Uiso 0.50 1 d PD B 2
C27' C 0.2935(8) -0.0899(8) 0.6827(6) 0.093(3) Uiso 0.50 1 d PD B 2
C28' C 0.3166(7) -0.0415(7) 0.7196(6) 0.093(3) Uiso 0.50 1 d PD B 2
Li1 Li 0.4025(4) -0.0612(5) 0.8085(4) 0.052(2) Uani 1 1 d . . .

loop_
_atom_site_aniso_label
_atom_site_aniso_U_11
_atom_site_aniso_U_22
_atom_site_aniso_U_33
_atom_site_aniso_U_23
_atom_site_aniso_U_13
_atom_site_aniso_U_12
Yb1 0.03385(17) 0.03075(17) 0.0341(2) 0.000 0.000 0.00071(9)
Cl1 0.0913(14) 0.0661(11) 0.1174(15) 0.0113(11) -0.0029(11) -0.0322(10)
Si1 0.0676(10) 0.0580(10) 0.0451(7) -0.0104(7) 0.0079(8) -0.0109(9)
O1 0.0250(17) 0.0386(19) 0.054(2) -0.0007(14) -0.0020(17) 0.0043(12)
O2 0.071(3) 0.106(4) 0.068(2) -0.031(3) -0.023(2) 0.033(3)
N1 0.041(2) 0.045(3) 0.044(3) -0.009(2) -0.0032(19) 0.0004(18)
N2 0.047(4) 0.045(4) 0.023(4) 0.000 0.000 -0.005(2)
C1 0.036(3) 0.036(3) 0.041(2) 0.002(2) 0.003(2) 0.0030(19)
C2 0.034(3) 0.042(3) 0.043(3) -0.001(2) -0.001(2) 0.0044(19)
C3 0.038(3) 0.053(3) 0.054(3) 0.006(2) -0.006(2) 0.004(2)
C4 0.035(3) 0.054(3) 0.050(3) -0.005(3) -0.001(2) 0.009(2)
C5 0.043(3) 0.052(3) 0.046(3) -0.011(2) -0.001(2) -0.001(2)
C6 0.034(3) 0.041(3) 0.044(3) 0.003(2) -0.007(2) 0.007(2)
C7 0.039(3) 0.040(3) 0.057(3) 0.000(3) -0.005(2) 0.002(2)
C8 0.060(4) 0.068(4) 0.056(4) -0.015(3) -0.007(3) 0.011(3)
C9 0.059(4) 0.051(3) 0.095(5) 0.010(3) -0.007(4) -0.013(3)
C10 0.049(3) 0.053(3) 0.069(3) -0.009(3) -0.020(3) 0.006(3)
C11 0.047(3) 0.049(3) 0.088(5) -0.010(3) -0.001(3) 0.005(3)
C13 0.104(7) 0.079(5) 0.103(9) 0.024(6) 0.014(6) 0.023(5)
C14 0.080(5) 0.089(6) 0.089(6) -0.001(4) 0.031(4) 0.030(5)
C15 0.037(3) 0.048(3) 0.044(3) -0.004(2) 0.004(2) 0.006(2)
C16 0.037(3) 0.041(3) 0.051(3) -0.012(2) -0.012(2) 0.002(2)
C17 0.047(3) 0.050(3) 0.056(3) -0.008(3) 0.002(3) -0.003(2)
C18 0.057(4) 0.051(4) 0.072(4) -0.008(3) -0.003(3) 0.001(3)
C19 0.061(4) 0.048(3) 0.074(4) 0.011(3) -0.016(3) -0.017(3)
C20 0.063(4) 0.060(4) 0.074(4) -0.017(3) 0.020(3) -0.026(3)
C21 0.046(3) 0.059(3) 0.064(3) -0.022(3) 0.008(3) -0.004(3)
C22 0.091(5) 0.079(5) 0.061(3) -0.026(4) -0.003(4) -0.023(4)
C23 0.066(4) 0.051(3) 0.065(3) -0.008(3) 0.014(3) -0.001(3)
C24 0.082(5) 0.091(6) 0.062(4) 0.001(4) 0.015(4) -0.011(4)
Li1 0.049(5) 0.047(5) 0.060(5) -0.029(5) -0.012(4) -0.002(4)

loop_
_atom_type_symbol
_atom_type_description
_atom_type_scat_dispersion_real
_atom_type_scat_dispersion_imag
_atom_type_scat_source
C C 0.0033 0.0016 'International Tables Vol C Tables 4.2.6.8 and 6.1.1.4'
H H 0.0000 0.0000 'International Tables Vol C Tables 4.2.6.8 and 6.1.1.4'
N N 0.0061 0.0033 'International Tables Vol C Tables 4.2.6.8 and 6.1.1.4'
O O 0.0106 0.0060 'International Tables Vol C Tables 4.2.6.8 and 6.1.1.4'
Yb Yb -0.3850 5.5486 'International Tables Vol C Tables 4.2.6.8 and 6.1.1.4'
Si Si 0.0817 0.0704 'International Tables Vol C Tables 4.2.6.8 and 6.1.1.4'
Cl Cl 0.1484 0.1585 'International Tables Vol C Tables 4.2.6.8 and 6.1.1.4'
Li Li -0.0003 0.0001 'International Tables Vol C Tables 4.2.6.8 and 6.1.1.4'

loop_
_geom_angle_atom_site_label_1
_geom_angle_atom_site_label_2
_geom_angle_atom_site_label_3
_geom_angle
_geom_angle_site_symmetry_1
_geom_angle_site_symmetry_3
O1 Yb1 O1 149.3(3) 11_544 .
O1 Yb1 N2 105.34(13) 11_544 .
O1 Yb1 N2 105.34(13) . .
O1 Yb1 N1 79.78(14) 11_544 .
O1 Yb1 N1 82.78(15) . .
N2 Yb1 N1 124.96(15) . .
O1 Yb1 N1 82.78(15) 11_544 11_544
O1 Yb1 N1 79.78(14) . 11_544
N2 Yb1 N1 124.96(15) . 11_544
N1 Yb1 N1 110.1(3) . 11_544
O1 Yb1 Li1 37.7(2) 11_544 .
O1 Yb1 Li1 119.1(2) . .
N2 Yb1 Li1 125.3(2) . .
N1 Yb1 Li1 42.3(2) . .
N1 Yb1 Li1 94.4(3) 11_544 .
O1 Yb1 Li1 119.1(2) 11_544 11_544
O1 Yb1 Li1 37.7(2) . 11_544
N2 Yb1 Li1 125.3(2) . 11_544
N1 Yb1 Li1 94.4(3) . 11_544
N1 Yb1 Li1 42.3(2) 11_544 11_544
Li1 Yb1 Li1 109.3(4) . 11_544
O1 Yb1 C15 59.31(14) 11_544 11_544
O1 Yb1 C15 96.28(16) . 11_544
N2 Yb1 C15 139.30(10) . 11_544
N1 Yb1 C15 91.25(18) . 11_544
N1 Yb1 C15 27.06(15) 11_544 11_544
Li1 Yb1 C15 67.6(2) . 11_544
Li1 Yb1 C15 60.3(2) 11_544 11_544
O1 Yb1 Si1 111.58(13) 11_544 11_544
O1 Yb1 Si1 96.19(13) . 11_544
N2 Yb1 Si1 25.94(4) . 11_544
N1 Yb1 Si1 100.25(14) . 11_544
N1 Yb1 Si1 148.48(15) 11_544 11_544
Li1 Yb1 Si1 114.3(2) . 11_544
Li1 Yb1 Si1 128.97(19) 11_544 11_544
C15 Yb1 Si1 163.99(11) 11_544 11_544
N2 Si1 C22 112.5(3) . .
N2 Si1 C23 111.5(3) . .
C22 Si1 C23 107.5(3) . .
N2 Si1 C24 114.3(4) . .
C22 Si1 C24 105.7(3) . .
C23 Si1 C24 104.8(4) . .
C1 O1 Li1 116.7(5) . 11_544
C1 O1 Yb1 130.2(3) . .
Li1 O1 Yb1 96.4(3) 11_544 .
C28' O2 C25 112.7(9) . .
C28' O2 C25' 101.4(10) . .
C25 O2 C25' 27.5(9) . .
C28' O2 C28 20.6(9) . .
C25 O2 C28 108.8(9) . .
C25' O2 C28 107.5(9) . .
C28' O2 Li1 132.8(7) . .
C25 O2 Li1 114.5(7) . .
C25' O2 Li1 120.2(8) . .
C28 O2 Li1 132.3(6) . .
C16 N1 C15 116.5(4) . .
C16 N1 Li1 89.9(4) . .
C15 N1 Li1 120.9(4) . .
C16 N1 Yb1 127.8(4) . .
C15 N1 Yb1 108.9(3) . .
Li1 N1 Yb1 87.9(3) . .
Si1 N2 Si1 120.2(6) 11_544 .
Si1 N2 Yb1 119.9(3) 11_544 .
Si1 N2 Yb1 119.9(3) . .
O1 C1 C6 118.1(4) . .
O1 C1 C2 122.5(4) . .
C6 C1 C2 119.5(4) . .
O1 C1 Li1 37.1(3) . 11_544
C6 C1 Li1 107.5(4) . 11_544
C2 C1 Li1 119.6(4) . 11_544
C3 C2 C1 116.9(4) . .
C3 C2 C7 121.7(4) . .
C1 C2 C7 121.3(4) . .
C4 C3 C2 123.7(5) . .
C4 C3 H3 118.2 . .
C2 C3 H3 118.2 . .
C5 C4 C3 116.9(5) . .
C5 C4 C11 122.7(5) . .
C3 C4 C11 120.2(5) . .
C6 C5 C4 122.5(5) . .
C6 C5 H5 118.8 . .
C4 C5 H5 118.8 . .
C5 C6 C1 120.4(5) . .
C5 C6 C15 120.7(5) . .
C1 C6 C15 118.8(5) . .
C8 C7 C2 113.2(4) . .
C8 C7 C10 106.8(5) . .
C2 C7 C10 112.5(4) . .
C8 C7 C9 107.7(5) . .
C2 C7 C9 110.1(5) . .
C10 C7 C9 106.1(5) . .
C7 C8 H8A 109.5 . .
C7 C8 H8B 109.5 . .
H8A C8 H8B 109.5 . .
C7 C8 H8C 109.5 . .
H8A C8 H8C 109.5 . .
H8B C8 H8C 109.5 . .
C7 C9 H9A 109.5 . .
C7 C9 H9B 109.5 . .
H9A C9 H9B 109.5 . .
C7 C9 H9C 109.5 . .
H9A C9 H9C 109.5 . .
H9B C9 H9C 109.5 . .
C7 C10 H10A 109.5 . .
C7 C10 H10B 109.5 . .
H10A C10 H10B 109.5 . .
C7 C10 H10C 109.5 . .
H10A C10 H10C 109.5 . .
H10B C10 H10C 109.5 . .
C13 C11 C4 109.0(7) . .
C13 C11 C14 107.2(7) . .
C4 C11 C14 109.9(5) . .
C13 C11 C12 95.6(9) . .
C4 C11 C12 113.5(7) . .
C14 C11 C12 120.1(9) . .
C13 C11 C12' 119.4(9) . .
C4 C11 C12' 109.6(7) . .
C14 C11 C12' 101.3(9) . .
C12 C11 C12' 25.5(6) . .
C11 C13 H13A 109.5 . .
C11 C13 H13B 109.5 . .
H13A C13 H13B 109.5 . .
C11 C13 H13C 109.5 . .
H13A C13 H13C 109.5 . .
H13B C13 H13C 109.5 . .
C11 C14 H14A 109.5 . .
C11 C14 H14B 109.5 . .
H14A C14 H14B 109.5 . .
C11 C14 H14C 109.5 . .
H14A C14 H14C 109.5 . .
H14B C14 H14C 109.5 . .
N1 C15 C6 113.3(4) . .
N1 C15 H15A 108.9 . .
C6 C15 H15A 108.9 . .
N1 C15 H15B 108.9 . .
C6 C15 H15B 108.9 . .
H15A C15 H15B 107.7 . .
N1 C16 C21 118.3(5) . .
N1 C16 C17 126.0(5) . .
C21 C16 C17 115.7(5) . .
C18 C17 C16 120.6(6) . .
C18 C17 H17 119.7 . .
C16 C17 H17 119.7 . .
C19 C18 C17 121.5(6) . .
C19 C18 H18 119.3 . .
C17 C18 H18 119.3 . .
C18 C19 C20 119.3(6) . .
C18 C19 Cl1 120.9(5) . .
C20 C19 Cl1 119.8(5) . .
C21 C20 C19 120.4(6) . .
C21 C20 H20 119.8 . .
C19 C20 H20 119.8 . .
C20 C21 C16 122.5(5) . .
C20 C21 H21 118.8 . .
C16 C21 H21 118.8 . .
Si1 C22 H22A 109.5 . .
Si1 C22 H22B 109.5 . .
H22A C22 H22B 109.5 . .
Si1 C22 H22C 109.5 . .
H22A C22 H22C 109.5 . .
H22B C22 H22C 109.5 . .
Si1 C23 H23A 109.5 . .
Si1 C23 H23B 109.5 . .
H23A C23 H23B 109.5 . .
Si1 C23 H23C 109.5 . .
H23A C23 H23C 109.5 . .
H23B C23 H23C 109.5 . .
Si1 C24 H24A 109.5 . .
Si1 C24 H24B 109.5 . .
H24A C24 H24B 109.5 . .
Si1 C24 H24C 109.5 . .
H24A C24 H24C 109.5 . .
H24B C24 H24C 109.5 . .
O2 C25 C26 106.9(10) . .
C25 C26 C27 99.8(11) . .
C28 C27 C26 99.0(12) . .
O2 C28 C27 98.8(9) . .
O2 C25' C26' 107.5(12) . .
C25' C26' C27' 105.1(13) . .
C28' C27' C26' 97.0(14) . .
O2 C28' C27' 102.9(11) . .
O1 Li1 O2 132.0(6) 11_544 .
O1 Li1 N1 95.4(4) 11_544 .
O2 Li1 N1 123.4(5) . .
O1 Li1 C1 26.2(2) 11_544 11_544
O2 Li1 C1 105.8(5) . 11_544
N1 Li1 C1 117.0(4) . 11_544
O1 Li1 Yb1 46.0(2) 11_544 .
O2 Li1 Yb1 151.2(5) . .
N1 Li1 Yb1 49.7(2) . .
C1 Li1 Yb1 67.9(2) 11_544 .

loop_
_geom_bond_atom_site_label_1
_geom_bond_atom_site_label_2
_geom_bond_distance
_geom_bond_site_symmetry_2
Yb1 O1 2.193(4) 11_544
Yb1 O1 2.193(4) .
Yb1 N2 2.209(10) .
Yb1 N1 2.314(5) .
Yb1 N1 2.314(5) 11_544
Yb1 Li1 3.031(9) .
Yb1 Li1 3.031(9) 11_544
Yb1 C15 3.151(5) 11_544
Yb1 Si1 3.411(3) 11_544
Cl1 C19 1.739(6) .
Si1 N2 1.721(5) .
Si1 C22 1.868(7) .
Si1 C23 1.871(7) .
Si1 C24 1.888(7) .
O1 C1 1.361(6) .
O1 Li1 1.863(9) 11_544
O2 C28' 1.431(9) .
O2 C25 1.438(9) .
O2 C25' 1.440(9) .
O2 C28 1.441(9) .
O2 Li1 1.866(9) .
N1 C16 1.368(7) .
N1 C15 1.515(7) .
N1 Li1 2.042(11) .
N2 Si1 1.721(5) 11_544
C1 C6 1.397(7) .
C1 C2 1.431(7) .
C1 Li1 2.758(11) 11_544
C2 C3 1.396(7) .
C2 C7 1.525(7) .
C3 C4 1.398(8) .
C3 H3 0.9400 .
C4 C5 1.379(8) .
C4 C11 1.539(8) .
C5 C6 1.373(8) .
C5 H5 0.9400 .
C6 C15 1.516(7) .
C7 C8 1.511(8) .
C7 C10 1.539(7) .
C7 C9 1.565(8) .
C8 H8A 0.9700 .
C8 H8B 0.9700 .
C8 H8C 0.9700 .
C9 H9A 0.9700 .
C9 H9B 0.9700 .
C9 H9C 0.9700 .
C10 H10A 0.9700 .
C10 H10B 0.9700 .
C10 H10C 0.9700 .
C11 C13 1.530(15) .
C11 C14 1.546(11) .
C11 C12 1.551(15) .
C11 C12' 1.549(16) .
C13 H13A 0.9700 .
C13 H13B 0.9700 .
C13 H13C 0.9700 .
C14 H14A 0.9700 .
C14 H14B 0.9700 .
C14 H14C 0.9700 .
C15 H15A 0.9800 .
C15 H15B 0.9800 .
C16 C21 1.405(8) .
C16 C17 1.409(8) .
C17 C18 1.398(9) .
C17 H17 0.9400 .
C18 C19 1.345(9) .
C18 H18 0.9400 .
C19 C20 1.381(9) .
C20 C21 1.365(8) .
C20 H20 0.9400 .
C21 H21 0.9400 .
C22 H22A 0.9700 .
C22 H22B 0.9700 .
C22 H22C 0.9700 .
C23 H23A 0.9700 .
C23 H23B 0.9700 .
C23 H23C 0.9700 .
C24 H24A 0.9700 .
C24 H24B 0.9700 .
C24 H24C 0.9700 .
C25 C26 1.487(15) .
C26 C27 1.571(15) .
C27 C28 1.517(9) .
C25' C26' 1.469(16) .
C26' C27' 1.520(16) .
C27' C28' 1.510(9) .
Li1 O1 1.863(9) 11_544
Li1 C1 2.758(11) 11_544

loop_
_geom_torsion_atom_site_label_1
_geom_torsion_atom_site_label_2
_geom_torsion_atom_site_label_3
_geom_torsion_atom_site_label_4
_geom_torsion
_geom_torsion_site_symmetry_1
_geom_torsion_site_symmetry_4
O1 Yb1 O1 C1 -82.1(4) 11_544 .
N2 Yb1 O1 C1 97.9(4) . .
N1 Yb1 O1 C1 -26.4(4) . .
N1 Yb1 O1 C1 -138.4(5) 11_544 .
Li1 Yb1 O1 C1 -49.1(5) . .
Li1 Yb1 O1 C1 -133.3(6) 11_544 .
C15 Yb1 O1 C1 -116.9(4) 11_544 .
Si1 Yb1 O1 C1 73.2(4) 11_544 .
O1 Yb1 O1 Li1 51.2(3) 11_544 11_544
N2 Yb1 O1 Li1 -128.8(3) . 11_544
N1 Yb1 O1 Li1 106.9(4) . 11_544
N1 Yb1 O1 Li1 -5.1(4) 11_544 11_544
Li1 Yb1 O1 Li1 84.3(6) . 11_544
C15 Yb1 O1 Li1 16.4(4) 11_544 11_544
Si1 Yb1 O1 Li1 -153.5(3) 11_544 11_544
O1 Yb1 N1 C16 -83.7(4) 11_544 .
O1 Yb1 N1 C16 121.7(4) . .
N2 Yb1 N1 C16 18.0(5) . .
N1 Yb1 N1 C16 -162.0(5) 11_544 .
Li1 Yb1 N1 C16 -88.3(5) . .
Li1 Yb1 N1 C16 157.6(4) 11_544 .
C15 Yb1 N1 C16 -142.2(4) 11_544 .
Si1 Yb1 N1 C16 26.7(4) 11_544 .
O1 Yb1 N1 C15 126.7(4) 11_544 .
O1 Yb1 N1 C15 -28.0(3) . .
N2 Yb1 N1 C15 -131.7(3) . .
N1 Yb1 N1 C15 48.3(3) 11_544 .
Li1 Yb1 N1 C15 122.0(5) . .
Li1 Yb1 N1 C15 7.9(4) 11_544 .
C15 Yb1 N1 C15 68.2(4) 11_544 .
Si1 Yb1 N1 C15 -123.0(3) 11_544 .
O1 Yb1 N1 Li1 4.6(3) 11_544 .
O1 Yb1 N1 Li1 -150.0(4) . .
N2 Yb1 N1 Li1 106.3(3) . .
N1 Yb1 N1 Li1 -73.7(3) 11_544 .
Li1 Yb1 N1 Li1 -114.1(4) 11_544 .
C15 Yb1 N1 Li1 -53.9(3) 11_544 .
Si1 Yb1 N1 Li1 114.9(3) 11_544 .
C22 Si1 N2 Si1 78.8(3) . 11_544
C23 Si1 N2 Si1 -160.3(2) . 11_544
C24 Si1 N2 Si1 -41.7(3) . 11_544
C22 Si1 N2 Yb1 -101.2(3) . .
C23 Si1 N2 Yb1 19.7(2) . .
C24 Si1 N2 Yb1 138.3(3) . .
O1 Yb1 N2 Si1 107.95(11) 11_544 11_544
O1 Yb1 N2 Si1 -72.05(11) . 11_544
N1 Yb1 N2 Si1 19.83(14) . 11_544
N1 Yb1 N2 Si1 -160.17(14) 11_544 11_544
Li1 Yb1 N2 Si1 72.2(2) . 11_544
Li1 Yb1 N2 Si1 -107.8(2) 11_544 11_544
C15 Yb1 N2 Si1 168.42(16) 11_544 11_544
O1 Yb1 N2 Si1 -72.05(11) 11_544 .
O1 Yb1 N2 Si1 107.95(11) . .
N1 Yb1 N2 Si1 -160.17(14) . .
N1 Yb1 N2 Si1 19.83(14) 11_544 .
Li1 Yb1 N2 Si1 -107.8(2) . .
Li1 Yb1 N2 Si1 72.2(2) 11_544 .
C15 Yb1 N2 Si1 -11.58(16) 11_544 .
Si1 Yb1 N2 Si1 180.000(3) 11_544 .
Li1 O1 C1 C6 -81.9(6) 11_544 .
Yb1 O1 C1 C6 44.1(6) . .
Li1 O1 C1 C2 97.4(6) 11_544 .
Yb1 O1 C1 C2 -136.7(4) . .
Yb1 O1 C1 Li1 126.0(6) . 11_544
O1 C1 C2 C3 177.6(5) . .
C6 C1 C2 C3 -3.1(7) . .
Li1 C1 C2 C3 -138.9(5) 11_544 .
O1 C1 C2 C7 -2.3(7) . .
C6 C1 C2 C7 177.0(5) . .
Li1 C1 C2 C7 41.2(6) 11_544 .
C1 C2 C3 C4 2.3(8) . .
C7 C2 C3 C4 -177.8(5) . .
C2 C3 C4 C5 -0.4(8) . .
C2 C3 C4 C11 -177.0(5) . .
C3 C4 C5 C6 -0.9(8) . .
C11 C4 C5 C6 175.6(6) . .
C4 C5 C6 C1 0.0(8) . .
C4 C5 C6 C15 179.6(5) . .
O1 C1 C6 C5 -178.7(5) . .
C2 C1 C6 C5 2.0(7) . .
Li1 C1 C6 C5 142.5(5) 11_544 .
O1 C1 C6 C15 1.8(7) . .
C2 C1 C6 C15 -177.5(4) . .
Li1 C1 C6 C15 -37.0(6) 11_544 .
C3 C2 C7 C8 -120.8(5) . .
C1 C2 C7 C8 59.1(6) . .
C3 C2 C7 C10 0.4(7) . .
C1 C2 C7 C10 -179.7(5) . .
C3 C2 C7 C9 118.6(6) . .
C1 C2 C7 C9 -61.5(6) . .
C5 C4 C11 C13 -116.6(7) . .
C3 C4 C11 C13 59.8(8) . .
C5 C4 C11 C14 126.2(7) . .
C3 C4 C11 C14 -57.4(8) . .
C5 C4 C11 C12 -11.4(11) . .
C3 C4 C11 C12 165.0(8) . .
C5 C4 C11 C12' 15.7(10) . .
C3 C4 C11 C12' -167.9(8) . .
C16 N1 C15 C6 -80.7(6) . .
Li1 N1 C15 C6 172.0(4) . .
Yb1 N1 C15 C6 72.8(5) . .
C5 C6 C15 N1 115.0(6) . .
C1 C6 C15 N1 -65.5(6) . .
C15 N1 C16 C21 177.6(4) . .
Li1 N1 C16 C21 -57.5(5) . .
Yb1 N1 C16 C21 29.9(6) . .
C15 N1 C16 C17 -4.0(7) . .
Li1 N1 C16 C17 120.9(6) . .
Yb1 N1 C16 C17 -151.7(4) . .
N1 C16 C17 C18 179.8(5) . .
C21 C16 C17 C18 -1.8(8) . .
C16 C17 C18 C19 -1.2(9) . .
C17 C18 C19 C20 2.9(9) . .
C17 C18 C19 Cl1 -177.2(5) . .
C18 C19 C20 C21 -1.5(9) . .
Cl1 C19 C20 C21 178.6(5) . .
C19 C20 C21 C16 -1.7(9) . .
N1 C16 C21 C20 -178.2(5) . .
C17 C16 C21 C20 3.2(8) . .
C28' O2 C25 C26 -11.4(17) . .
C25' O2 C25 C26 -82(2) . .
C28 O2 C25 C26 10.3(16) . .
Li1 O2 C25 C26 169.5(10) . .
O2 C25 C26 C27 21.6(16) . .
C25 C26 C27 C28 -44.0(15) . .
C28' O2 C28 C27 66(3) . .
C25 O2 C28 C27 -38.7(15) . .
C25' O2 C28 C27 -9.7(15) . .
Li1 O2 C28 C27 167.2(9) . .
C26 C27 C28 O2 50.0(15) . .
C28' O2 C25' C26' -28.1(17) . .
C25 O2 C25' C26' 90(3) . .
C28 O2 C25' C26' -7.7(18) . .
Li1 O2 C25' C26' 174.9(12) . .
O2 C25' C26' C27' -3(2) . .
C25' C26' C27' C28' 30.1(19) . .
C25 O2 C28' C27' 22.4(18) . .
C25' O2 C28' C27' 48.7(16) . .
C28 O2 C28' C27' -61(2) . .
Li1 O2 C28' C27' -158.7(10) . .
C26' C27' C28' O2 -48.6(18) . .
C28' O2 Li1 O1 -14.4(15) . 11_544
C25 O2 Li1 O1 164.5(10) . 11_544
C25' O2 Li1 O1 134.2(12) . 11_544
C28 O2 Li1 O1 -42.5(14) . 11_544
C28' O2 Li1 N1 -152.6(11) . .
C25 O2 Li1 N1 26.3(12) . .
C25' O2 Li1 N1 -4.0(13) . .
C28 O2 Li1 N1 179.3(10) . .
C28' O2 Li1 C1 -13.8(13) . 11_544
C25 O2 Li1 C1 165.1(9) . 11_544
C25' O2 Li1 C1 134.7(11) . 11_544
C28 O2 Li1 C1 -41.9(11) . 11_544
C28' O2 Li1 Yb1 -86.6(15) . .
C25 O2 Li1 Yb1 92.3(14) . .
C25' O2 Li1 Yb1 61.9(15) . .
C28 O2 Li1 Yb1 -114.7(13) . .
C16 N1 Li1 O1 122.5(5) . 11_544
C15 N1 Li1 O1 -116.3(5) . 11_544
Yb1 N1 Li1 O1 -5.4(4) . 11_544
C16 N1 Li1 O2 -87.4(7) . .
C15 N1 Li1 O2 33.8(9) . .
Yb1 N1 Li1 O2 144.7(6) . .
C16 N1 Li1 C1 138.0(5) . 11_544
C15 N1 Li1 C1 -100.7(5) . 11_544
Yb1 N1 Li1 C1 10.2(4) . 11_544
C16 N1 Li1 Yb1 127.9(4) . .
C15 N1 Li1 Yb1 -110.9(5) . .
O1 Yb1 Li1 O1 -152.9(3) . 11_544
N2 Yb1 Li1 O1 67.2(4) . 11_544
N1 Yb1 Li1 O1 172.5(5) . 11_544
N1 Yb1 Li1 O1 -72.2(3) 11_544 11_544
Li1 Yb1 Li1 O1 -112.8(4) 11_544 11_544
C15 Yb1 Li1 O1 -68.3(3) 11_544 11_544
Si1 Yb1 Li1 O1 94.4(3) 11_544 11_544
O1 Yb1 Li1 O2 99.9(11) 11_544 .
O1 Yb1 Li1 O2 -53.0(11) . .
N2 Yb1 Li1 O2 167.1(9) . .
N1 Yb1 Li1 O2 -87.6(10) . .
N1 Yb1 Li1 O2 27.7(10) 11_544 .
Li1 Yb1 Li1 O2 -12.9(9) 11_544 .
C15 Yb1 Li1 O2 31.6(10) 11_544 .
Si1 Yb1 Li1 O2 -165.7(9) 11_544 .
O1 Yb1 Li1 N1 -172.5(5) 11_544 .
O1 Yb1 Li1 N1 34.5(4) . .
N2 Yb1 Li1 N1 -105.4(3) . .
N1 Yb1 Li1 N1 115.3(4) 11_544 .
Li1 Yb1 Li1 N1 74.6(3) 11_544 .
C15 Yb1 Li1 N1 119.2(4) 11_544 .
Si1 Yb1 Li1 N1 -78.2(3) 11_544 .
O1 Yb1 Li1 C1 17.2(2) 11_544 11_544
O1 Yb1 Li1 C1 -135.7(2) . 11_544
N2 Yb1 Li1 C1 84.4(2) . 11_544
N1 Yb1 Li1 C1 -170.2(4) . 11_544
N1 Yb1 Li1 C1 -55.0(2) 11_544 11_544
Li1 Yb1 Li1 C1 -95.6(2) 11_544 11_544
C15 Yb1 Li1 C1 -51.08(18) 11_544 11_544
Si1 Yb1 Li1 C1 111.59(19) 11_544 11_544
